data_2102528
loop_
_publ_author_name
'Prof. Clemente Dore Augusto'
'Prof. Marzotto Armando'

_publ_section_title
;
 30 Space-group corrections: two examples of false polymorphism and one
 of incorrect interpretation of the fine details of an IR spectrum
;
_journal_issue 3
_journal_name_full 'Acta Crystallographica Section B'
_journal_page_first 287
_journal_page_last 292
_journal_paper_doi 10.1107/S0108768104006391
_journal_volume 60
_journal_year 2004
_chemical_formula_moiety 'C10 H7 N3 S2'
_chemical_formula_sum 'C10 H7 N3 S2'
_chemical_formula_weight 233.33
_chemical_name_systematic
;
2-(4'-Cyanphenylthio)-5-methylthiadiazole
;
_space_group_IT_number 11
_symmetry_cell_setting monoclinic
_symmetry_space_group_name_Hall '-P 2yb'
_symmetry_space_group_name_H-M 'P 1 21/m 1'
_atom_sites_solution_hydrogens ' ?               '
_atom_sites_solution_primary ' ?               '
_atom_sites_solution_secondary ' ?               '
_cell_angle_alpha 90
_cell_angle_beta 100.12(6)
_cell_angle_gamma 90
_cell_formula_units_Z 2
_cell_length_a 5.6280(10)
_cell_length_b 7.207(2)
_cell_length_c 13.126(2)
_cell_measurement_temperature 0
_cell_volume 524.1(2)
_computing_publication_material 'PLATON (Spek, 1990)'
_diffrn_radiation_type MoK\\a
_diffrn_radiation_wavelength 0.71073
_diffrn_reflns_reduction_process
;
 ?
;
_exptl_absorpt_coefficient_mu 0.474
_exptl_absorpt_correction_type ' ?               '
_exptl_crystal_colour ' ?               '
_exptl_crystal_density_diffrn 1.479
_exptl_crystal_density_method 'nt Measured'
_exptl_crystal_description ' ?               '
_exptl_crystal_F_000 240
_refine_ls_abs_structure_Flack nne
_refine_ls_extinction_method ' ?               '
_refine_ls_hydrogen_treatment 'see text         '
_refine_ls_number_restraints 0
_refine_ls_weighting_scheme ?
_cod_data_source_file bs0022.cif
_cod_data_source_block 20
_cod_depositor_comments
;
The following automatic conversions were performed:

'_symmetry_cell_setting' tag value 'Monclinic' was replaced with
'monoclinic' value.

Automatic conversion script
Id: cif_fix_values 1646 2011-03-28 12:23:43Z adriana 
;
_cod_original_sg_symbol_H-M 'P 21/m'
_cod_database_code 2102528

loop_
_symmetry_equiv_pos_as_xyz
x,y,z
-x,1/2+y,-z
-x,-y,-z
x,1/2-y,z

loop_
_atom_site_label
_atom_site_fract_x
_atom_site_fract_y
_atom_site_fract_z
_atom_site_U_iso_or_equiv
_atom_site_thermal_displace_type
_atom_site_occupancy
_atom_site_type_symbol
S1 0.41806 0.25 0.18596 0.05 Uiso 1 S
S2 0.79678 0.25 0.04157 0.05 Uiso 1 S
N1 0.3413 0.25 -0.01690 0.05 Uiso 1 N
N2 0.4406 0.25 -0.10660 0.05 Uiso 1 N
N3 1.5272 0.25 0.54220 0.05 Uiso 1 N
C1 0.5051 0.25 0.0643 0.05 Uiso 1 C
C2 0.6743 0.25 -0.08820 0.05 Uiso 1 C
C3 0.8246 0.25 -0.17030 0.05 Uiso 1 C
C4 0.70310 0.25 0.2703 0.05 Uiso 1 C
C5 0.8097 0.0831 0.30425 0.05 Uiso 1 C
C6 1.0244 0.0828 0.37345 0.05 Uiso 1 C
C7 1.1292 0.25 0.4088 0.05 Uiso 1 C
C10 1.3526 0.25 0.4826 0.05 Uiso 1 C
H1 0.9921 0.25 -0.13910 0.05 Uiso 1 H
H2 0.78945 0.14135 -0.21250 0.05 Uiso 1 H
H4 0.73695 -0.02825 0.2806 0.05 Uiso 1 H
H5 1.098 -0.02875 0.39625 0.05 Uiso 1 H

loop_
_atom_type_symbol
_atom_type_description
_atom_type_scat_dispersion_real
_atom_type_scat_dispersion_imag
_atom_type_scat_source
S S 0.1246 0.1234 'International Tables Vol C Tables 4.2.6.8 and 6.1.1.4'
N N 0.0061 0.0033 'International Tables Vol C Tables 4.2.6.8 and 6.1.1.4'
H H 0.0000 0.0000 'International Tables Vol C Tables 4.2.6.8 and 6.1.1.4'
C C 0.0033 0.0016 'International Tables Vol C Tables 4.2.6.8 and 6.1.1.4'

loop_
_geom_angle_atom_site_label_1
_geom_angle_atom_site_label_2
_geom_angle_atom_site_label_3
_geom_angle_site_symmetry_1
_geom_angle_site_symmetry_3
_geom_angle
_geom_angle_publ_flag
C1 S1 C4 . . 101.60(6) y
C1 S2 C2 . . 86.74(6) y
N2 N1 C1 . . 111.55(6) y
N1 N2 C2 . . 112.87(6) y
S1 C1 S2 . . 125.95(6) y
S1 C1 N1 . . 118.89(6) y
S2 C1 N1 . . 115.16(6) y
S2 C2 N2 . . 113.67(6) y
S2 C2 C3 . . 122.61(6) y
N2 C2 C3 . . 123.72(6) y
S1 C4 C5 . . 119.51 y
S1 C4 C5 . 4_555 119.51 y
C5 C4 C5 . 4_555 120.92 n
C4 C5 C6 . . 119.63 n
C5 C6 C7 . . 119.46 n
C6 C7 C10 . . 119.56 n
C6 C7 C6 . 4_555 120.88 n
C6 C7 C10 4_555 . 119.56 n
N3 C10 C7 . . 178.92(6) y
C2 C3 H1 . . 109.45 n
C2 C3 H2 . . 109.49 n
C2 C3 H2 . 4_555 109.49 n
H1 C3 H2 . . 109.5 n
H1 C3 H2 . 4_555 109.5 n
H2 C3 H2 . 4_555 109.39 n
C4 C5 H4 . . 120.2 n
C6 C5 H4 . . 120.18 n
C5 C6 H5 . . 120.2 n
C7 C6 H5 . . 120.34 n

loop_
_geom_bond_atom_site_label_1
_geom_bond_atom_site_label_2
_geom_bond_distance
_geom_bond_publ_flag
S1 C1 1.7507(5) y
S1 C4 1.7818(5) y
S2 C1 1.7193(5) y
S2 C2 1.7216(5) y
N1 N2 1.3892(4) y
N1 C1 1.2808(4) y
N2 C2 1.2948(4) y
N3 C10 1.1434(3) y
C2 C3 1.4823(4) n
C4 C5 1.3825 n
C5 C6 1.3782 n
C6 C7 1.3853 n
C7 C10 1.4461(4) n
C3 H1 0.9595 n
C3 H2 0.9595 n
C5 H4 0.9292 n
C6 H5 0.9295 n

loop_
_geom_contact_atom_site_label_1
_geom_contact_atom_site_label_2
_geom_contact_distance
_geom_contact_site_symmetry_2
_geom_contact_publ_flag
S1 S2 3.6728(10) 1_455 n
S1 C7 3.5874(10) 1_455 n
S1 C7 3.5874(10) 4_455 n
S1 S2 3.6728(10) 4_455 n
S2 N1 3.2874(9) 4_655 n
S2 S1 3.6728(10) 4_655 n
S2 S1 3.6728(10) 1_655 n
S2 N1 3.2874(9) 1_655 n
S2 C5 3.6404 . n
S2 C5 3.6404 4_555 n
S1 H2 3.0957 2_655 n
S1 H2 3.0957 3_655 n
N1 S2 3.2874(9) 1_455 n
N1 C3 3.2331(9) 1_455 n
N1 S2 3.2874(9) 4_455 n
N1 C3 3.2331(9) 4_455 n
N2 C3 3.4204(9) 1_455 n
N2 C3 3.4204(9) 4_455 n
N1 H1 2.3081 1_455 n
N1 H1 2.3081 4_455 n
N2 H4 2.8226 2_655 n
N2 H4 2.8226 3_655 n
N2 H1 2.4849 1_455 n
N2 H1 2.4849 4_455 n
N3 H5 2.6544 2_856 n
N3 H5 2.6544 3_856 n
C3 N1 3.2331(9) 1_655 n
C3 N2 3.4204(9) 1_655 n
C3 N1 3.2331(9) 4_655 n
C3 N2 3.4204(9) 4_655 n
C5 S2 3.6404 . n
C6 C6 3.5857 3_756 n
C7 S1 3.5874(10) 1_655 n
C7 S1 3.5874(10) 4_655 n
C6 H2 2.9914 3_755 n
H1 N1 2.3081 1_655 n
H1 N2 2.4849 1_655 n
H1 N1 2.3081 4_655 n
H1 N2 2.4849 4_655 n
H2 S1 3.0957 2_645 n
H2 S1 3.0957 3_655 n
H2 C6 2.9914 3_755 n
H4 N2 2.8226 2_645 n
H4 N2 2.8226 3_655 n
H5 N3 2.6544 2_846 n
H5 N3 2.6544 3_856 n

loop_
_geom_hbond_atom_site_label_D
_geom_hbond_atom_site_label_H
_geom_hbond_atom_site_label_A
_geom_hbond_site_symmetry_A
_geom_hbond_distance_DH
_geom_hbond_distance_HA
_geom_hbond_distance_DA
_geom_hbond_angle_DHA
_geom_hbond_publ_flag
C3 H1 N1 1_655 0.96 2.31 3.2331(9) 162 y
C3 H1 N2 1_655 0.96 2.48 3.4204(9) 165 y
C3 H1 N1 4_655 0.96 2.31 3.2331(9) 162 y
C3 H1 N2 4_655 0.96 2.48 3.4204(9) 165 y

loop_
_geom_torsion_atom_site_label_1
_geom_torsion_atom_site_label_2
_geom_torsion_atom_site_label_3
_geom_torsion_atom_site_label_4
_geom_torsion_site_symmetry_1
_geom_torsion_site_symmetry_4
_geom_torsion
_geom_torsion_publ_flag
C4 S1 C1 S2 . . 0.00(6) n
C4 S1 C1 N1 . . 180.00(6) n
C1 S1 C4 C5 . . -91.33 n
C1 S2 C2 N2 . . 0.00(6) n
C2 S2 C1 S1 . . 180.00(6) n
C1 S2 C2 C3 . . 180.00(6) n
C2 S2 C1 N1 . . 0.00(6) n
N2 N1 C1 S2 . . 0.00(6) n
C1 N1 N2 C2 . . 0.00(6) n
N2 N1 C1 S1 . . 180.00(6) n
N1 N2 C2 S2 . . 0.00(6) n
N1 N2 C2 C3 . . 180.00(6) n
S1 C4 C5 C6 . . -176.85 n
C5 C4 C5 C6 4_555 . 0.45 n
C4 C5 C6 C7 . . 0.63 n
C5 C6 C7 C10 . . 179.08 n
C5 C6 C7 C6 . 4_555 -1.71 n

loop_
_cod_related_entry_id
_cod_related_entry_database
_cod_related_entry_code
1 ChemSpider 21140217
